data_7019564
loop_
_publ_author_name
'Song, Li-Cheng'
'Sun, Xiao-Jing'
'Zhao, Pei-Hua'
'Li, Jia-Peng'
'Song, Hai-Bin'

_publ_section_title
;
 Synthesis, characterization and some properties of mononuclear Ni and
 trinuclear NiFe(2) complexes related to the active site of
 [NiFe]-hydrogenases.
;
_journal_issue 29
_journal_name_full 'Dalton transactions (Cambridge, England : 2003)'
_journal_page_first 8941
_journal_page_last 8950
_journal_paper_doi 10.1039/c2dt30609c
_journal_volume 41
_journal_year 2012
_chemical_formula_sum 'C23.5 H33 Cl2 N2 Ni O2.5 S2'
_chemical_formula_weight 577.25
_chemical_name_systematic
;
?
;
_space_group_IT_number 15
_symmetry_cell_setting monoclinic
_symmetry_space_group_name_Hall '-C 2yc'
_symmetry_space_group_name_H-M 'C 1 2/c 1'
_atom_sites_solution_hydrogens geom
_atom_sites_solution_primary direct
_atom_sites_solution_secondary difmap
_audit_creation_method SHELXL-97
_cell_angle_alpha 90.00
_cell_angle_beta 99.12(3)
_cell_angle_gamma 90.00
_cell_formula_units_Z 4
_cell_length_a 13.449(3)
_cell_length_b 22.132(9)
_cell_length_c 8.0234(16)
_cell_measurement_reflns_used 3984
_cell_measurement_temperature 113(2)
_cell_measurement_theta_max 27.892
_cell_measurement_theta_min 2.571
_cell_volume 2358.0(12)
_computing_cell_refinement crystalclear
_computing_data_collection 'crystalclear(Rigaku/MSC Inc., 2005)'
_computing_data_reduction crystalclear
_computing_molecular_graphics 'Bruker SHELXTL'
_computing_publication_material 'Bruker SHELXTL'
_computing_structure_refinement 'SHELXL-97 (Sheldrick, 1997)'
_computing_structure_solution 'SHELXS-97 (Sheldrick, 1990)'
_diffrn_ambient_temperature 113(2)
_diffrn_detector_area_resol_mean 7.31
_diffrn_measured_fraction_theta_full 0.995
_diffrn_measured_fraction_theta_max 0.995
_diffrn_measurement_device_type 'rigaku saturn CCD area detector'
_diffrn_measurement_method '\w and \f scans'
_diffrn_radiation_monochromator confocal
_diffrn_radiation_source 'rotating anode'
_diffrn_radiation_type MoK\a
_diffrn_radiation_wavelength 0.71073
_diffrn_reflns_av_R_equivalents 0.0251
_diffrn_reflns_av_sigmaI/netI 0.0186
_diffrn_reflns_limit_h_max 12
_diffrn_reflns_limit_h_min -15
_diffrn_reflns_limit_k_max 26
_diffrn_reflns_limit_k_min -26
_diffrn_reflns_limit_l_max 9
_diffrn_reflns_limit_l_min -9
_diffrn_reflns_number 9981
_diffrn_reflns_theta_full 25.02
_diffrn_reflns_theta_max 25.02
_diffrn_reflns_theta_min 3.16
_diffrn_standards_decay_% 0
_diffrn_standards_interval_count 0
_diffrn_standards_interval_time 0
_diffrn_standards_number 0
_exptl_absorpt_coefficient_mu 1.256
_exptl_absorpt_correction_T_max 0.8639
_exptl_absorpt_correction_T_min 0.7873
_exptl_absorpt_correction_type multi-scan
_exptl_absorpt_process_details crystalclear
_exptl_crystal_colour blue
_exptl_crystal_density_diffrn 1.626
_exptl_crystal_density_method 'not measured'
_exptl_crystal_description prism
_exptl_crystal_F_000 1208
_exptl_crystal_size_max 0.20
_exptl_crystal_size_mid 0.18
_exptl_crystal_size_min 0.12
_refine_diff_density_max 0.382
_refine_diff_density_min -0.621
_refine_diff_density_rms 0.071
_refine_ls_extinction_method none
_refine_ls_goodness_of_fit_ref 1.109
_refine_ls_hydrogen_treatment constr
_refine_ls_matrix_type full
_refine_ls_number_parameters 236
_refine_ls_number_reflns 2082
_refine_ls_number_restraints 193
_refine_ls_restrained_S_all 1.127
_refine_ls_R_factor_all 0.0365
_refine_ls_R_factor_gt 0.0347
_refine_ls_shift/su_max 0.005
_refine_ls_shift/su_mean 0.000
_refine_ls_structure_factor_coef Fsqd
_refine_ls_weighting_details 'calc w=1/[\s^2^(Fo^2^)+(0.0192P)^2^+12.6158P] where P=(Fo^2^+2Fc^2^)/3'
_refine_ls_weighting_scheme calc
_refine_ls_wR_factor_gt 0.0777
_refine_ls_wR_factor_ref 0.0784
_reflns_number_gt 1963
_reflns_number_total 2082
_reflns_threshold_expression >2sigma(I)
_cod_data_source_file c2dt30609c.txt
_cod_data_source_block 1
_cod_depositor_comments
;
The following automatic conversions were performed:

'_exptl_absorpt_correction_type' value 'MULTI-SCAN' changed to
'multi-scan' according to
/home/saulius/struct/CIF-dictionaries/cif_core.dic dictionary named
'cif_core.dic' version 2.4.1 from
2010-06-29.

'_refine_ls_hydrogen_treatment' value 'CONSTR' changed
to 'constr' according to
/home/saulius/struct/CIF-dictionaries/cif_core.dic dictionary named
'cif_core.dic' version 2.4.1 from 2010-06-29.

Automatic conversion script
Id: cif_fix_values 1891 2012-01-12 08:04:46Z andrius 
;
_cod_original_sg_symbol_H-M C2/c
_cod_original_formula_sum 'C23.50 H33 Cl2 N2 Ni O2.50 S2'
_cod_database_code 7019564

loop_
_symmetry_equiv_pos_as_xyz
'x, y, z'
'-x, y, -z+1/2'
'x+1/2, y+1/2, z'
'-x+1/2, y+1/2, -z+1/2'
'-x, -y, -z'
'x, -y, z-1/2'
'-x+1/2, -y+1/2, -z'
'x+1/2, -y+1/2, z-1/2'

loop_
_atom_site_label
_atom_site_type_symbol
_atom_site_fract_x
_atom_site_fract_y
_atom_site_fract_z
_atom_site_U_iso_or_equiv
_atom_site_adp_type
_atom_site_occupancy
_atom_site_symmetry_multiplicity
_atom_site_calc_flag
_atom_site_refinement_flags
_atom_site_disorder_assembly
_atom_site_disorder_group
Ni1 Ni 0.5000 0.204084(15) 0.7500 0.01008(8) Uani 1 2 d S . .
Cl1 Cl 0.40413(4) 0.27721(2) 0.57740(6) 0.01791(12) Uani 1 1 d . . .
S1 S 0.40791(4) 0.12578(2) 0.58638(6) 0.01200(11) Uani 1 1 d . . .
N1 N 0.38579(12) 0.19287(7) 0.9023(2) 0.0124(4) Uani 1 1 d . . .
C1 C 0.39450(15) 0.21545(9) 1.0593(3) 0.0160(5) Uani 1 1 d U . .
H1 H 0.4496 0.2398 1.0982 0.019 Uiso 1 1 calc R . .
C2 C 0.32533(16) 0.20412(9) 1.1658(3) 0.0183(5) Uani 1 1 d . . .
H2 H 0.3335 0.2210 1.2732 0.022 Uiso 1 1 calc R . .
C3 C 0.24381(16) 0.16725(10) 1.1099(3) 0.0211(5) Uani 1 1 d . . .
H3 H 0.1964 0.1586 1.1793 0.025 Uiso 1 1 calc R . .
C4 C 0.23416(16) 0.14338(9) 0.9479(3) 0.0190(5) Uani 1 1 d . . .
H4 H 0.1804 0.1181 0.9078 0.023 Uiso 1 1 calc R . .
C5 C 0.30513(14) 0.15749(9) 0.8471(2) 0.0139(4) Uani 1 1 d . . .
C6 C 0.29108(15) 0.13657(9) 0.6668(3) 0.0164(5) Uani 1 1 d . . .
H6A H 0.2506 0.1661 0.5968 0.020 Uiso 1 1 calc R . .
H6B H 0.2542 0.0988 0.6577 0.020 Uiso 1 1 calc R . .
C7 C 0.45660(14) 0.05804(8) 0.6886(2) 0.0124(4) Uani 1 1 d . . .
C8 C 0.41237(15) 0.00316(9) 0.6311(3) 0.0165(5) Uani 1 1 d . . .
H8 H 0.3539 0.0029 0.5518 0.020 Uiso 1 1 calc R . .
C9 C 0.45563(16) -0.05085(9) 0.6921(3) 0.0198(5) Uani 1 1 d . . .
H9 H 0.4252 -0.0873 0.6556 0.024 Uiso 1 1 calc R . .
C10 C 0.3295(9) 0.5183(6) 0.0685(9) 0.044(3) Uani 0.25 1 d PDU . 1
C11 C 0.3440(10) 0.5157(6) 0.2630(8) 0.049(2) Uani 0.25 1 d PDU . 1
C12 C 0.3661(10) 0.4994(6) 0.4513(8) 0.053(2) Uani 0.25 1 d PDU . 1
C13 C 0.3459(10) 0.4770(6) 0.6256(8) 0.057(3) Uani 0.25 1 d PDU . 1
C14 C 0.3781(9) 0.4970(6) 0.8111(8) 0.053(2) Uani 0.25 1 d PDU . 1
C15 C 0.3610(9) 0.4986(6) 0.9967(10) 0.046(3) Uani 0.25 1 d PDU . 1
O1 O 0.3475(7) 0.5228(4) 0.2014(8) 0.048(2) Uani 0.25 1 d PDU A 2
C16 C 0.3671(9) 0.4991(5) 0.3727(9) 0.029(2) Uani 0.25 1 d PDU A 2
O2 O 0.4964(6) 0.5981(3) 1.1384(7) 0.061(2) Uani 0.33 1 d PDU . 3
C17 C 0.4902(6) 0.5950(3) 0.9609(8) 0.0319(18) Uani 0.33 1 d PDU B 3
O2' O 0.4942(5) 0.5953(3) 1.0377(8) 0.0472(17) Uani 0.33 1 d PDU C 4
C17' C 0.4976(12) 0.5658(6) 0.8748(12) 0.097(3) Uani 0.33 1 d PDU . 4
O2A O 0.4867(6) 0.6103(3) 0.8728(10) 0.081(2) Uani 0.33 1 d PDU D 5
C17A C 0.5000 0.5626(4) 0.7500 0.105(3) Uani 0.67 2 d SPDU . 5

loop_
_atom_site_aniso_label
_atom_site_aniso_U_11
_atom_site_aniso_U_22
_atom_site_aniso_U_33
_atom_site_aniso_U_23
_atom_site_aniso_U_13
_atom_site_aniso_U_12
Ni1 0.01188(16) 0.00820(16) 0.00969(16) 0.000 0.00031(13) 0.000
Cl1 0.0210(2) 0.0164(2) 0.0152(2) 0.00259(18) -0.00065(19) 0.00777(19)
S1 0.0127(2) 0.0112(2) 0.0118(2) -0.00151(17) 0.00089(18) 0.00128(17)
N1 0.0142(8) 0.0102(7) 0.0124(8) 0.0001(6) 0.0007(6) 0.0021(6)
C1 0.0187(10) 0.0128(9) 0.0157(10) 0.0001(8) 0.0003(8) 0.0042(8)
C2 0.0257(10) 0.0156(10) 0.0141(9) 0.0009(8) 0.0041(8) 0.0089(9)
C3 0.0228(10) 0.0198(10) 0.0233(10) 0.0045(9) 0.0116(9) 0.0063(9)
C4 0.0142(9) 0.0157(10) 0.0277(11) -0.0002(9) 0.0054(8) 0.0019(8)
C5 0.0124(9) 0.0110(9) 0.0181(10) 0.0008(8) 0.0019(8) 0.0041(7)
C6 0.0117(9) 0.0169(10) 0.0199(10) -0.0042(8) 0.0002(8) 0.0014(8)
C7 0.0151(9) 0.0104(9) 0.0132(9) -0.0016(8) 0.0071(7) -0.0002(8)
C8 0.0164(9) 0.0168(10) 0.0178(10) -0.0033(8) 0.0071(8) -0.0033(8)
C9 0.0266(10) 0.0116(9) 0.0248(10) -0.0034(9) 0.0153(8) -0.0044(8)
C10 0.043(4) 0.043(4) 0.042(4) 0.006(4) -0.003(4) -0.007(4)
C11 0.043(4) 0.050(4) 0.054(4) 0.002(4) 0.006(4) -0.003(4)
C12 0.046(4) 0.051(4) 0.061(4) -0.001(4) 0.004(4) -0.005(4)
C13 0.050(4) 0.056(4) 0.064(4) 0.001(4) 0.005(4) -0.007(4)
C14 0.047(4) 0.053(4) 0.060(4) 0.002(4) 0.008(4) -0.007(4)
C15 0.033(4) 0.043(4) 0.060(5) 0.009(4) 0.004(4) -0.013(4)
O1 0.044(4) 0.060(5) 0.042(4) -0.002(4) 0.015(4) 0.017(4)
C16 0.040(5) 0.027(4) 0.020(4) 0.010(4) 0.005(4) 0.001(4)
O2 0.067(4) 0.046(3) 0.067(4) -0.002(3) 0.000(3) -0.001(3)
C17 0.036(3) 0.023(3) 0.038(3) -0.016(3) 0.011(3) 0.006(3)
O2' 0.043(3) 0.041(3) 0.061(4) -0.015(3) 0.016(3) -0.001(2)
C17' 0.095(4) 0.084(4) 0.109(5) 0.006(4) 0.007(4) 0.000(4)
O2A 0.075(4) 0.063(4) 0.103(4) -0.021(4) 0.009(4) -0.004(3)
C17A 0.100(4) 0.087(4) 0.124(5) 0.000 0.006(4) 0.000

loop_
_atom_type_symbol
_atom_type_description
_atom_type_scat_dispersion_real
_atom_type_scat_dispersion_imag
_atom_type_scat_source
C C 0.0033 0.0016 'International Tables Vol C Tables 4.2.6.8 and 6.1.1.4'
H H 0.0000 0.0000 'International Tables Vol C Tables 4.2.6.8 and 6.1.1.4'
N N 0.0061 0.0033 'International Tables Vol C Tables 4.2.6.8 and 6.1.1.4'
O O 0.0106 0.0060 'International Tables Vol C Tables 4.2.6.8 and 6.1.1.4'
S S 0.1246 0.1234 'International Tables Vol C Tables 4.2.6.8 and 6.1.1.4'
Cl Cl 0.1484 0.1585 'International Tables Vol C Tables 4.2.6.8 and 6.1.1.4'
Ni Ni 0.3393 1.1124 'International Tables Vol C Tables 4.2.6.8 and 6.1.1.4'

loop_
_geom_angle_atom_site_label_1
_geom_angle_atom_site_label_2
_geom_angle_atom_site_label_3
_geom_angle
_geom_angle_site_symmetry_1
_geom_angle_site_symmetry_3
N1 Ni1 N1 166.58(9) 2_656 .
N1 Ni1 Cl1 96.86(5) 2_656 .
N1 Ni1 Cl1 92.29(5) . .
N1 Ni1 Cl1 92.29(5) 2_656 2_656
N1 Ni1 Cl1 96.86(5) . 2_656
Cl1 Ni1 Cl1 94.01(4) . 2_656
N1 Ni1 S1 82.69(5) 2_656 2_656
N1 Ni1 S1 87.61(5) . 2_656
Cl1 Ni1 S1 176.67(2) . 2_656
Cl1 Ni1 S1 89.30(3) 2_656 2_656
N1 Ni1 S1 87.61(5) 2_656 .
N1 Ni1 S1 82.69(5) . .
Cl1 Ni1 S1 89.30(3) . .
Cl1 Ni1 S1 176.67(2) 2_656 .
S1 Ni1 S1 87.39(4) 2_656 .
C7 S1 C6 102.94(10) . .
C7 S1 Ni1 103.65(7) . .
C6 S1 Ni1 96.43(7) . .
C1 N1 C5 117.93(18) . .
C1 N1 Ni1 122.20(13) . .
C5 N1 Ni1 119.62(13) . .
N1 C1 C2 123.03(19) . .
N1 C1 H1 118.5 . .
C2 C1 H1 118.5 . .
C1 C2 C3 118.91(19) . .
C1 C2 H2 120.5 . .
C3 C2 H2 120.5 . .
C2 C3 C4 118.6(2) . .
C2 C3 H3 120.7 . .
C4 C3 H3 120.7 . .
C5 C4 C3 119.40(19) . .
C5 C4 H4 120.3 . .
C3 C4 H4 120.3 . .
N1 C5 C4 122.09(18) . .
N1 C5 C6 117.73(18) . .
C4 C5 C6 120.09(18) . .
C5 C6 S1 113.63(14) . .
C5 C6 H6A 108.8 . .
S1 C6 H6A 108.8 . .
C5 C6 H6B 108.8 . .
S1 C6 H6B 108.8 . .
H6A C6 H6B 107.7 . .
C8 C7 C7 119.66(11) . 2_656
C8 C7 S1 118.21(15) . .
C7 C7 S1 121.80(7) 2_656 .
C9 C8 C7 120.02(18) . .
C9 C8 H8 120.0 . .
C7 C8 H8 120.0 . .
C8 C9 C9 120.27(12) . 2_656
C8 C9 H9 119.9 . .
C9 C9 H9 119.9 2_656 .
C13 C10 C15 122(3) 6_565 1_554
C13 C10 C12 129(3) 6_565 6_565
C15 C10 C12 12.5(11) 1_554 6_565
C13 C10 C11 25(2) 6_565 .
C15 C10 C11 130.1(14) 1_554 .
C12 C10 C11 141.4(12) 6_565 .
C13 C10 C14 23(2) 6_565 6_565
C15 C10 C14 116.0(12) 1_554 6_565
C12 C10 C14 127.1(11) 6_565 6_565
C11 C10 C14 14.3(6) . 6_565
C14 C11 C13 123(2) 6_565 6_565
C14 C11 C12 43.1(12) 6_565 .
C13 C11 C12 166.5(15) 6_565 .
C14 C11 C10 127.7(18) 6_565 .
C13 C11 C10 10.4(10) 6_565 .
C12 C11 C10 167.8(12) . .
C14 C11 C15 48.6(11) 6_565 6_565
C13 C11 C15 171.7(14) 6_565 6_565
C12 C11 C15 5.8(7) . 6_565
C10 C11 C15 172.4(11) . 6_565
C15 C12 C14 169(4) 6_565 6_565
C15 C12 C10 30(3) 6_565 6_566
C14 C12 C10 157.0(15) 6_565 6_566
C15 C12 C11 151(4) 6_565 .
C14 C12 C11 21.3(8) 6_565 .
C10 C12 C11 144.3(13) 6_566 .
C15 C12 C13 25(3) 6_565 .
C14 C12 C13 165.0(14) 6_565 .
C10 C12 C13 14.2(8) 6_566 .
C11 C12 C13 158.4(11) . .
C10 C13 C11 145(3) 6_566 6_566
C10 C13 C15 38(2) 6_566 6_565
C11 C13 C15 144.2(16) 6_566 6_565
C10 C13 C12 37(2) 6_566 .
C11 C13 C12 151.6(14) 6_566 .
C15 C13 C12 7.8(9) 6_565 .
C10 C13 C14 149(3) 6_566 .
C11 C13 C14 19.5(9) 6_566 .
C15 C13 C14 129.4(12) 6_565 .
C12 C13 C14 135.7(10) . .
C11 C14 C12 115.6(18) 6_566 6_566
C11 C14 C15 113.9(17) 6_566 .
C12 C14 C15 2.7(10) 6_566 .
C11 C14 C13 37.1(12) 6_566 .
C12 C14 C13 152.7(14) 6_566 .
C15 C14 C13 150.9(11) . .
C11 C14 C10 38.0(12) 6_566 6_566
C12 C14 C10 152.4(12) 6_566 6_566
C15 C14 C10 151.1(10) . 6_566
C13 C14 C10 7.2(7) . 6_566
C12 C15 C10 138(4) 6_566 1_556
C12 C15 C13 147(4) 6_566 6_566
C10 C15 C13 20.0(10) 1_556 6_566
C12 C15 C14 8(3) 6_566 .
C10 C15 C14 143.3(15) 1_556 .
C13 C15 C14 154.8(14) 6_566 .
C12 C15 C11 24(3) 6_566 6_566
C10 C15 C11 137.7(13) 1_556 6_566
C13 C15 C11 156.4(12) 6_566 6_566
C14 C15 C11 17.5(6) . 6_566
C17 O2 O2 177.2(4) . 2_657
O2' C17' C17' 153.6(6) . 2_656
O2A C17A O2A 88.5(8) 2_656 .

loop_
_geom_bond_atom_site_label_1
_geom_bond_atom_site_label_2
_geom_bond_distance
_geom_bond_site_symmetry_2
Ni1 N1 2.1236(18) 2_656
Ni1 N1 2.1237(18) .
Ni1 Cl1 2.3735(8) .
Ni1 Cl1 2.3735(8) 2_656
Ni1 S1 2.3969(8) 2_656
Ni1 S1 2.3970(8) .
S1 C7 1.783(2) .
S1 C6 1.806(2) .
N1 C1 1.343(3) .
N1 C5 1.354(3) .
C1 C2 1.382(3) .
C1 H1 0.9300 .
C2 C3 1.383(3) .
C2 H2 0.9300 .
C3 C4 1.390(3) .
C3 H3 0.9300 .
C4 C5 1.381(3) .
C4 H4 0.9300 .
C5 C6 1.503(3) .
C6 H6A 0.9700 .
C6 H6B 0.9700 .
C7 C8 1.398(3) .
C7 C7 1.403(4) 2_656
C8 C9 1.384(3) .
C8 H8 0.9300 .
C9 C9 1.391(4) 2_656
C9 H9 0.9300 .
C10 C13 0.487(11) 6_565
C10 C15 0.882(15) 1_554
C10 C12 1.194(13) 6_565
C10 C11 1.543(7) .
C10 C14 1.982(10) 6_565
C11 C14 0.618(15) 6_565
C11 C13 1.118(9) 6_565
C11 C12 1.536(7) .
C11 C15 1.880(11) 6_565
C12 C15 0.384(12) 6_565
C12 C14 1.164(10) 6_565
C12 C10 1.194(13) 6_566
C12 C13 1.547(8) .
C13 C10 0.487(11) 6_566
C13 C11 1.118(9) 6_566
C13 C15 1.211(14) 6_565
C13 C14 1.547(8) .
C14 C11 0.618(15) 6_566
C14 C12 1.164(10) 6_566
C14 C15 1.543(8) .
C14 C10 1.982(10) 6_566
C15 C12 0.384(12) 6_566
C15 C10 0.882(15) 1_556
C15 C13 1.211(13) 6_566
C15 C11 1.880(11) 6_566
O1 C16 1.456(8) .
O2 C17 1.415(7) .
O2 O2 1.778(11) 2_657
O2' C17' 1.468(8) .
C17' C17' 2.014(19) 2_656
O2A C17A 1.474(8) .
C17A O2A 1.474(8) 2_656

loop_
_geom_torsion_atom_site_label_1
_geom_torsion_atom_site_label_2
_geom_torsion_atom_site_label_3
_geom_torsion_atom_site_label_4
_geom_torsion
_geom_torsion_site_symmetry_1
_geom_torsion_site_symmetry_4
N1 Ni1 S1 C7 85.86(8) 2_656 .
N1 Ni1 S1 C7 -84.85(8) . .
Cl1 Ni1 S1 C7 -177.25(7) . .
Cl1 Ni1 S1 C7 -2.5(3) 2_656 .
S1 Ni1 S1 C7 3.08(7) 2_656 .
N1 Ni1 S1 C6 -169.12(8) 2_656 .
N1 Ni1 S1 C6 20.18(8) . .
Cl1 Ni1 S1 C6 -72.22(7) . .
Cl1 Ni1 S1 C6 102.5(3) 2_656 .
S1 Ni1 S1 C6 108.10(7) 2_656 .
N1 Ni1 N1 C1 121.13(15) 2_656 .
Cl1 Ni1 N1 C1 -105.84(15) . .
Cl1 Ni1 N1 C1 -11.51(15) 2_656 .
S1 Ni1 N1 C1 77.49(15) 2_656 .
S1 Ni1 N1 C1 165.17(15) . .
N1 Ni1 N1 C5 -52.93(13) 2_656 .
Cl1 Ni1 N1 C5 80.11(14) . .
Cl1 Ni1 N1 C5 174.43(13) 2_656 .
S1 Ni1 N1 C5 -96.56(14) 2_656 .
S1 Ni1 N1 C5 -8.89(13) . .
C5 N1 C1 C2 0.1(3) . .
Ni1 N1 C1 C2 -174.07(15) . .
N1 C1 C2 C3 0.9(3) . .
C1 C2 C3 C4 -0.5(3) . .
C2 C3 C4 C5 -0.6(3) . .
C1 N1 C5 C4 -1.3(3) . .
Ni1 N1 C5 C4 172.96(15) . .
C1 N1 C5 C6 175.02(17) . .
Ni1 N1 C5 C6 -10.7(2) . .
C3 C4 C5 N1 1.6(3) . .
C3 C4 C5 C6 -174.64(18) . .
N1 C5 C6 S1 31.7(2) . .
C4 C5 C6 S1 -151.89(16) . .
C7 S1 C6 C5 73.43(16) . .
Ni1 S1 C6 C5 -32.20(15) . .
C6 S1 C7 C8 75.03(18) . .
Ni1 S1 C7 C8 175.05(15) . .
C6 S1 C7 C7 -111.6(2) . 2_656
Ni1 S1 C7 C7 -11.6(2) . 2_656
C7 C7 C8 C9 -1.6(4) 2_656 .
S1 C7 C8 C9 171.86(16) . .
C7 C8 C9 C9 -1.5(4) . 2_656
C13 C10 C11 C14 -69(6) 6_565 6_565
C15 C10 C11 C14 10(4) 1_554 6_565
C12 C10 C11 C14 2(4) 6_565 6_565
C15 C10 C11 C13 79(5) 1_554 6_565
C12 C10 C11 C13 71(5) 6_565 6_565
C14 C10 C11 C13 69(6) 6_565 6_565
C13 C10 C11 C12 -107(8) 6_565 .
C15 C10 C11 C12 -28(7) 1_554 .
C12 C10 C11 C12 -35(7) 6_565 .
C14 C10 C11 C12 -37(5) 6_565 .
C13 C10 C11 C15 -128(9) 6_565 6_565
C15 C10 C11 C15 -49(9) 1_554 6_565
C12 C10 C11 C15 -56(9) 6_565 6_565
C14 C10 C11 C15 -58(8) 6_565 6_565
C14 C11 C12 C15 163(8) 6_565 6_565
C13 C11 C12 C15 160(8) 6_565 6_565
C10 C11 C12 C15 -152(8) . 6_565
C13 C11 C12 C14 -3(6) 6_565 6_565
C10 C11 C12 C14 45(5) . 6_565
C15 C11 C12 C14 -163(8) 6_565 6_565
C14 C11 C12 C10 -141(3) 6_565 6_566
C13 C11 C12 C10 -144(6) 6_565 6_566
C10 C11 C12 C10 -96(6) . 6_566
C15 C11 C12 C10 56(7) 6_565 6_566
C14 C11 C12 C13 -138(4) 6_565 .
C13 C11 C12 C13 -142(5) 6_565 .
C10 C11 C12 C13 -94(7) . .
C15 C11 C12 C13 58(7) 6_565 .
C15 C12 C13 C10 95(7) 6_565 6_566
C14 C12 C13 C10 -75(6) 6_565 6_566
C11 C12 C13 C10 -6(5) . 6_566
C15 C12 C13 C11 -19(7) 6_565 6_566
C14 C12 C13 C11 171(4) 6_565 6_566
C10 C12 C13 C11 -114(5) 6_566 6_566
C11 C12 C13 C11 -120(4) . 6_566
C14 C12 C13 C15 -170(10) 6_565 6_565
C10 C12 C13 C15 -95(7) 6_566 6_565
C11 C12 C13 C15 -101(8) . 6_565
C15 C12 C13 C14 -38(7) 6_565 .
C14 C12 C13 C14 151(5) 6_565 .
C10 C12 C13 C14 -133(4) 6_566 .
C11 C12 C13 C14 -139(3) . .
C10 C13 C14 C11 93(6) 6_566 6_566
C15 C13 C14 C11 145(3) 6_565 6_566
C12 C13 C14 C11 152(3) . 6_566
C10 C13 C14 C12 94(6) 6_566 6_566
C11 C13 C14 C12 2(3) 6_566 6_566
C15 C13 C14 C12 147(3) 6_565 6_566
C12 C13 C14 C12 153(3) . 6_566
C10 C13 C14 C15 99(6) 6_566 .
C11 C13 C14 C15 6(3) 6_566 .
C15 C13 C14 C15 151(2) 6_565 .
C12 C13 C14 C15 158(2) . .
C11 C13 C14 C10 -93(6) 6_566 6_566
C15 C13 C14 C10 53(5) 6_565 6_566
C12 C13 C14 C10 59(5) . 6_566
C11 C14 C15 C12 -132(20) 6_566 6_566
C13 C14 C15 C12 -136(19) . 6_566
C10 C14 C15 C12 -121(19) 6_566 6_566
C11 C14 C15 C10 -82(4) 6_566 1_556
C12 C14 C15 C10 50(19) 6_566 1_556
C13 C14 C15 C10 -86(4) . 1_556
C10 C14 C15 C10 -71(4) 6_566 1_556
C11 C14 C15 C13 -115(4) 6_566 6_566
C12 C14 C15 C13 17(18) 6_566 6_566
C13 C14 C15 C13 -119(4) . 6_566
C10 C14 C15 C13 -104(3) 6_566 6_566
C12 C14 C15 C11 132(20) 6_566 6_566
C13 C14 C15 C11 -3.9(19) . 6_566
C10 C14 C15 C11 11.0(17) 6_566 6_566
